data_4348017
loop_
_publ_author_name
'Maurya, Yogesh Kumar'
'Ishikawa, Takahiro'
'Kawabe, Yasunori'
'Ishida, Masatoshi'
'Toganoh, Motoki'
'Mori, Shigeki'
'Yasutake, Yuhsuke'
'Fukatsu, Susumu'
'Furuta, Hiroyuki'

_publ_section_title
;
 Near-Infrared Phosphorescent Iridium(III) Benzonorrole Complexes
 Possessing Pyridine-based Axial Ligands.
;
_journal_issue 12
_journal_name_full 'Inorganic chemistry'
_journal_page_first 6223
_journal_page_last 6230
_journal_paper_doi 10.1021/acs.inorgchem.6b00853
_journal_volume 55
_journal_year 2016
_chemical_formula_moiety 'C55 H30 F15 Ir N8, C6 H14'
_chemical_formula_sum 'C61 H44 F15 Ir N8'
_chemical_formula_weight 1366.24
_space_group_crystal_system triclinic
_space_group_IT_number 2
_space_group_name_Hall '-P 1'
_space_group_name_H-M_alt 'P -1'
_atom_sites_solution_hydrogens geom
_atom_sites_solution_primary direct
_atom_sites_solution_secondary difmap
_audit_creation_method SHELXL-2014/7
_cell_angle_alpha 66.406(6)
_cell_angle_beta 89.660(8)
_cell_angle_gamma 70.254(6)
_cell_formula_units_Z 2
_cell_length_a 11.0104(17)
_cell_length_b 15.3207(16)
_cell_length_c 19.061(3)
_cell_measurement_reflns_used 9469
_cell_measurement_temperature 100(2)
_cell_measurement_theta_max 31.36
_cell_measurement_theta_min 2.03
_cell_volume 2742.0(7)
_computing_cell_refinement CrystalClear
_computing_data_collection 'CrystalClear (Rigaku Inc., 2008)'
_computing_data_reduction CrystalClear
_computing_molecular_graphics 'CrystalStructure 4.1.1 (Rigaku, 2015)'
_computing_publication_material 'CrystalStructure 4.1.1'
_computing_structure_refinement 'SHELXL-2014/7 (Sheldrick, 2014)'
_computing_structure_solution 'SIR2004 (Burla, et al., 2005)'
_diffrn_ambient_temperature 100(2)
_diffrn_detector_area_resol_mean 7.111
_diffrn_measured_fraction_theta_full 0.999
_diffrn_measured_fraction_theta_max 0.998
_diffrn_measurement_device_type 'Rigaku Saturn724'
_diffrn_measurement_method \w
_diffrn_radiation_type MoK\a
_diffrn_radiation_wavelength 0.71075
_diffrn_reflns_av_R_equivalents 0.0500
_diffrn_reflns_av_unetI/netI 0.0526
_diffrn_reflns_Laue_measured_fraction_full 0.999
_diffrn_reflns_Laue_measured_fraction_max 0.998
_diffrn_reflns_limit_h_max 14
_diffrn_reflns_limit_h_min -14
_diffrn_reflns_limit_k_max 20
_diffrn_reflns_limit_k_min -20
_diffrn_reflns_limit_l_max 25
_diffrn_reflns_limit_l_min -25
_diffrn_reflns_number 47662
_diffrn_reflns_point_group_measured_fraction_full 0.999
_diffrn_reflns_point_group_measured_fraction_max 0.998
_diffrn_reflns_theta_full 25.242
_diffrn_reflns_theta_max 27.998
_diffrn_reflns_theta_min 1.988
_diffrn_source 'Varimax 50 kV 24 mA Rotating anode'
_exptl_absorpt_coefficient_mu 2.535
_exptl_absorpt_correction_T_max 0.975
_exptl_absorpt_correction_T_min 0.884
_exptl_absorpt_correction_type multi-scan
_exptl_absorpt_process_details 'REQAB (Rigaku, 1998)'
_exptl_crystal_colour green
_exptl_crystal_density_diffrn 1.655
_exptl_crystal_density_method 'not measured'
_exptl_crystal_description platelet
_exptl_crystal_F_000 1356
_exptl_crystal_size_max 0.050
_exptl_crystal_size_mid 0.040
_exptl_crystal_size_min 0.010
_refine_diff_density_max 2.996
_refine_diff_density_min -1.848
_refine_diff_density_rms 0.136
_refine_ls_extinction_method none
_refine_ls_goodness_of_fit_ref 1.066
_refine_ls_hydrogen_treatment constr
_refine_ls_matrix_type full
_refine_ls_number_parameters 861
_refine_ls_number_reflns 13229
_refine_ls_number_restraints 109
_refine_ls_restrained_S_all 1.066
_refine_ls_R_factor_all 0.0546
_refine_ls_R_factor_gt 0.0467
_refine_ls_shift/su_max 0.002
_refine_ls_shift/su_mean 0.000
_refine_ls_structure_factor_coef Fsqd
_refine_ls_weighting_details 'w=1/[\s^2^(Fo^2^)+(0.0421P)^2^+8.7464P] where P=(Fo^2^+2Fc^2^)/3'
_refine_ls_weighting_scheme calc
_refine_ls_wR_factor_gt 0.1040
_refine_ls_wR_factor_ref 0.1096
_reflns_Friedel_coverage 0.000
_reflns_number_gt 11823
_reflns_number_total 13229
_reflns_threshold_expression 'I > 2\s(I)'
_cod_data_source_file ic6b00853_si_003.cif
_cod_data_source_block Ir-6c
_cod_database_code 4348017
_shelx_shelxl_version_number 2014/7
_shelx_space_group_comment
;
The symmetry employed for this shelxl refinement is uniquely defined
by the following loop, which should always be used as a source of
symmetry information in preference to the above space-group names.
They are only intended as comments.
;
_shelx_estimated_absorpt_t_min 0.884
_shelx_estimated_absorpt_t_max 0.975

loop_
_space_group_symop_operation_xyz
'x, y, z'
'-x, -y, -z'

loop_
_atom_site_label
_atom_site_type_symbol
_atom_site_fract_x
_atom_site_fract_y
_atom_site_fract_z
_atom_site_U_iso_or_equiv
_atom_site_adp_type
_atom_site_occupancy
_atom_site_site_symmetry_order
_atom_site_calc_flag
_atom_site_refinement_flags_posn
_atom_site_refinement_flags_adp
_atom_site_refinement_flags_occupancy
_atom_site_disorder_assembly
_atom_site_disorder_group
Ir1 Ir 0.19976(2) 0.08857(2) 0.70761(2) 0.02082(6) Uani 1 1 d . . . . .
F1 F 0.5451(3) -0.1221(2) 0.5739(2) 0.0425(8) Uani 1 1 d . . . . .
F2 F 0.6586(3) -0.2799(3) 0.5363(2) 0.0500(9) Uani 1 1 d . . . . .
F3 F 0.5609(4) -0.4313(3) 0.5728(2) 0.0549(10) Uani 1 1 d . . . . .
F4 F 0.3524(4) -0.4253(3) 0.6491(2) 0.0566(10) Uani 1 1 d . . . . .
F5 F 0.2351(3) -0.2661(2) 0.6847(2) 0.0442(8) Uani 1 1 d . . . . .
F11 F 0.1722(4) 0.4221(3) 0.7599(2) 0.0574(10) Uani 1 1 d . . . . .
F12 F 0.0459(7) 0.5957(4) 0.7753(4) 0.117(2) Uani 1 1 d . . . . .
F13 F -0.2171(7) 0.6610(3) 0.7733(3) 0.128(3) Uani 1 1 d . . . . .
F14 F -0.3534(4) 0.5529(4) 0.7534(2) 0.0909(18) Uani 1 1 d . . . . .
F15 F -0.2293(3) 0.3863(3) 0.7297(2) 0.0567(10) Uani 1 1 d . . . . .
N1 N 0.1893(4) 0.0746(3) 0.6102(2) 0.0227(7) Uani 1 1 d . . . . .
N2 N 0.3176(3) -0.0590(3) 0.7660(2) 0.0202(7) Uani 1 1 d . . . . .
N3 N 0.1923(3) 0.1199(3) 0.7990(2) 0.0209(7) Uani 1 1 d . . . . .
N4 N 0.0541(4) 0.2430(3) 0.5652(2) 0.0230(8) Uani 1 1 d . . . . .
N5 N 0.3592(3) 0.1324(3) 0.6792(2) 0.0188(7) Uani 1 1 d . . . . .
N6 N 0.6547(4) 0.2419(3) 0.5955(2) 0.0295(9) Uani 1 1 d . . . . .
N7 N 0.0415(3) 0.0427(3) 0.7369(2) 0.0207(7) Uani 1 1 d . . . . .
N8 N -0.2701(4) -0.0553(3) 0.8038(3) 0.0371(10) Uani 1 1 d . . . . .
C1 C 0.1122(4) 0.1584(3) 0.5475(3) 0.0239(9) Uani 1 1 d . . . . .
C2 C 0.1150(5) 0.1307(4) 0.4856(3) 0.0330(11) Uani 1 1 d . . . . .
H2 H 0.0696 0.1736 0.4345 0.040 Uiso 1 1 calc R U . . .
C3 C 0.1969(5) 0.0281(4) 0.5133(3) 0.0329(11) Uani 1 1 d . . . . .
H3 H 0.2178 -0.0114 0.4842 0.039 Uiso 1 1 calc R U . . .
C4 C 0.2446(4) -0.0075(3) 0.5940(3) 0.0240(9) Uani 1 1 d . . . . .
C5 C 0.3268(4) -0.1036(3) 0.6538(3) 0.0235(9) Uani 1 1 d . . . . .
C6 C 0.3592(4) -0.1273(3) 0.7325(3) 0.0226(9) Uani 1 1 d . . . . .
C7 C 0.4316(5) -0.2255(4) 0.7950(3) 0.0288(10) Uani 1 1 d . . . . .
H7 H 0.4742 -0.2876 0.7901 0.035 Uiso 1 1 calc R U . . .
C8 C 0.4281(4) -0.2138(3) 0.8626(3) 0.0265(9) Uani 1 1 d . . . . .
H8 H 0.4676 -0.2661 0.9128 0.032 Uiso 1 1 calc R U . . .
C9 C 0.3528(4) -0.1067(3) 0.8436(2) 0.0216(8) Uani 1 1 d . . . . .
C10 C 0.3161(4) -0.0567(3) 0.8934(3) 0.0229(9) Uani 1 1 d . . . . .
C11 C 0.2419(4) 0.0482(3) 0.8728(2) 0.0226(9) Uani 1 1 d . . . . .
C12 C 0.2011(5) 0.1001(4) 0.9227(3) 0.0276(10) Uani 1 1 d . . . . .
H12 H 0.2221 0.0697 0.9775 0.033 Uiso 1 1 calc R U . . .
C13 C 0.1277(5) 0.1998(4) 0.8778(3) 0.0277(10) Uani 1 1 d . . . . .
H13 H 0.0884 0.2508 0.8958 0.033 Uiso 1 1 calc R U . . .
C14 C 0.1196(4) 0.2148(3) 0.7981(3) 0.0212(8) Uani 1 1 d . . . . .
C15 C 0.0442(4) 0.3030(3) 0.7319(3) 0.0221(9) Uani 1 1 d . . . . .
C16 C 0.0240(4) 0.3102(3) 0.6556(3) 0.0211(8) Uani 1 1 d . . . . .
C17 C 0.0852(4) 0.2251(3) 0.6418(3) 0.0224(9) Uani 1 1 d . . . . .
C18 C -0.0529(4) 0.3899(3) 0.5799(3) 0.0230(9) Uani 1 1 d . . . . .
C19 C -0.1359(4) 0.4911(3) 0.5538(3) 0.0252(9) Uani 1 1 d . . . . .
H19 H -0.1499 0.5240 0.5877 0.030 Uiso 1 1 calc R U . . .
C20 C -0.1992(5) 0.5446(4) 0.4771(3) 0.0276(10) Uani 1 1 d . . . . .
H20 H -0.2562 0.6140 0.4593 0.033 Uiso 1 1 calc R U . . .
C21 C -0.1799(5) 0.4980(4) 0.4267(3) 0.0279(10) Uani 1 1 d . . . . .
H21 H -0.2250 0.5358 0.3752 0.033 Uiso 1 1 calc R U . . .
C22 C -0.0958(4) 0.3971(4) 0.4502(3) 0.0258(9) Uani 1 1 d . . . . .
H22 H -0.0816 0.3651 0.4157 0.031 Uiso 1 1 calc R U . . .
C23 C -0.0340(4) 0.3455(3) 0.5258(3) 0.0223(9) Uani 1 1 d . . . . .
C24 C 0.3859(5) -0.1893(4) 0.6304(3) 0.0285(10) Uani 1 1 d . . . . .
C25 C 0.4940(5) -0.1947(4) 0.5915(3) 0.0296(10) Uani 1 1 d . . . . .
C26 C 0.5525(5) -0.2746(4) 0.5715(3) 0.0365(12) Uani 1 1 d . . . . .
C27 C 0.5034(5) -0.3518(4) 0.5903(3) 0.0370(12) Uani 1 1 d . . . . .
C28 C 0.3978(5) -0.3491(4) 0.6293(3) 0.0379(12) Uani 1 1 d . . . . .
C29 C 0.3393(5) -0.2677(4) 0.6482(3) 0.0308(10) Uani 1 1 d . . . . .
C30 C 0.3503(5) -0.1255(4) 0.9776(3) 0.0264(9) Uani 0.498(5) 1 d D . P A 1
C31 C 0.4458(10) -0.1283(8) 1.0261(6) 0.026(2) Uani 0.498(5) 1 d D . P A 1
C32 C 0.4837(12) -0.1967(10) 1.1023(6) 0.033(4) Uani 0.498(5) 1 d D . P A 1
C33 C 0.419(3) -0.258(3) 1.1349(11) 0.051(9) Uani 0.498(5) 1 d D . P A 1
C34 C 0.3335(11) -0.2712(8) 1.0862(5) 0.036(2) Uani 0.498(5) 1 d D . P A 1
C35 C 0.2954(10) -0.1992(8) 1.0102(5) 0.030(2) Uani 0.498(5) 1 d D . P A 1
F6 F 0.5067(6) -0.0602(5) 0.9985(3) 0.0385(16) Uani 0.498(5) 1 d D . P A 1
F7 F 0.5765(6) -0.1975(6) 1.1479(4) 0.0428(17) Uani 0.498(5) 1 d D . P A 1
F8 F 0.4654(16) -0.3407(14) 1.2063(7) 0.049(4) Uani 0.498(5) 1 d D . P A 1
F9 F 0.2768(9) -0.3409(6) 1.1143(4) 0.069(3) Uani 0.498(5) 1 d D . P A 1
F10 F 0.2025(7) -0.2018(6) 0.9672(4) 0.049(2) Uani 0.498(5) 1 d D . P A 1
C30A C 0.3503(5) -0.1255(4) 0.9776(3) 0.0264(9) Uani 0.502(5) 1 d D . P A 2
C31A C 0.4721(9) -0.1700(10) 1.0203(6) 0.034(3) Uani 0.502(5) 1 d D . P A 2
C32A C 0.4999(10) -0.2343(12) 1.0977(6) 0.036(4) Uani 0.502(5) 1 d D . P A 2
C33A C 0.411(2) -0.268(3) 1.1334(8) 0.037(6) Uani 0.502(5) 1 d D . P A 2
C34A C 0.2759(10) -0.2126(9) 1.0979(5) 0.037(2) Uani 0.502(5) 1 d D . P A 2
C35A C 0.2504(9) -0.1464(9) 1.0199(5) 0.034(2) Uani 0.502(5) 1 d D . P A 2
F6A F 0.5725(6) -0.1524(6) 0.9835(4) 0.056(2) Uani 0.502(5) 1 d D . P A 2
F7A F 0.6218(7) -0.2769(8) 1.1359(4) 0.073(3) Uani 0.502(5) 1 d D . P A 2
F8A F 0.4260(15) -0.3195(14) 1.2131(7) 0.052(4) Uani 0.502(5) 1 d D . P A 2
F9A F 0.1788(6) -0.2337(6) 1.1361(4) 0.052(2) Uani 0.502(5) 1 d D . P A 2
F10A F 0.1269(6) -0.1072(5) 0.9851(4) 0.0483(19) Uani 0.502(5) 1 d D . P A 2
C36 C -0.0234(5) 0.3975(3) 0.7443(3) 0.0262(9) Uani 1 1 d . . . . .
C37 C 0.0433(6) 0.4530(4) 0.7569(3) 0.0389(12) Uani 1 1 d . . . . .
C38 C -0.0228(10) 0.5430(6) 0.7659(4) 0.071(3) Uani 1 1 d . . . . .
C39 C -0.1565(10) 0.5751(5) 0.7642(4) 0.072(3) Uani 1 1 d . . . . .
C40 C -0.2231(7) 0.5219(5) 0.7526(3) 0.0554(19) Uani 1 1 d . . . . .
C41 C -0.1584(6) 0.4350(4) 0.7426(3) 0.0390(13) Uani 1 1 d . . . . .
C42 C 0.3658(4) 0.2148(3) 0.6849(2) 0.0207(8) Uani 1 1 d . . . . .
H42 H 0.3002 0.2491 0.7074 0.025 Uiso 1 1 calc R U . . .
C43 C 0.4634(4) 0.2529(3) 0.6597(3) 0.0244(9) Uani 1 1 d . . . . .
H43 H 0.4641 0.3116 0.6654 0.029 Uiso 1 1 calc R U . . .
C44 C 0.5627(4) 0.2037(3) 0.6252(3) 0.0241(9) Uani 1 1 d . . . . .
C45 C 0.5561(4) 0.1144(3) 0.6229(3) 0.0236(9) Uani 1 1 d . . . . .
H45 H 0.6222 0.0760 0.6032 0.028 Uiso 1 1 calc R U . . .
C46 C 0.4552(4) 0.0827(3) 0.6488(3) 0.0216(8) Uani 1 1 d . . . . .
H46 H 0.4525 0.0232 0.6454 0.026 Uiso 1 1 calc R U . . .
C47 C 0.6518(6) 0.3383(4) 0.5937(4) 0.0391(13) Uani 1 1 d . . . . .
H47A H 0.6831 0.3277 0.6456 0.047 Uiso 1 1 calc R U . . .
H47B H 0.5622 0.3884 0.5769 0.047 Uiso 1 1 calc R U . . .
H47C H 0.7083 0.3639 0.5574 0.047 Uiso 1 1 calc R U . . .
C48 C 0.7654(5) 0.1835(4) 0.5699(3) 0.0326(11) Uani 1 1 d . . . . .
H48A H 0.7345 0.1780 0.5243 0.039 Uiso 1 1 calc R U . . .
H48B H 0.8083 0.1149 0.6116 0.039 Uiso 1 1 calc R U . . .
H48C H 0.8277 0.2185 0.5565 0.039 Uiso 1 1 calc R U . . .
C49 C 0.0360(5) -0.0406(4) 0.7316(3) 0.0287(10) Uani 1 1 d . . . . .
H49 H 0.1052 -0.0775 0.7125 0.034 Uiso 1 1 calc R U . . .
C50 C -0.0655(5) -0.0757(4) 0.7526(3) 0.0328(11) Uani 1 1 d . . . . .
H50 H -0.0653 -0.1345 0.7469 0.039 Uiso 1 1 calc R U . . .
C51 C -0.1683(5) -0.0244(4) 0.7822(3) 0.0281(10) Uani 1 1 d . . . . .
C52 C -0.1620(4) 0.0636(4) 0.7871(3) 0.0259(9) Uani 1 1 d . . . . .
H52 H -0.2291 0.1020 0.8064 0.031 Uiso 1 1 calc R U . . .
C53 C -0.0579(4) 0.0935(3) 0.7636(3) 0.0239(9) Uani 1 1 d . . . . .
H53 H -0.0567 0.1537 0.7666 0.029 Uiso 1 1 calc R U . . .
C54 C -0.2780(6) -0.1428(5) 0.7941(5) 0.0574(19) Uani 1 1 d . . . . .
H54A H -0.1999 -0.2033 0.8230 0.069 Uiso 1 1 calc R U . . .
H54B H -0.2838 -0.1285 0.7391 0.069 Uiso 1 1 calc R U . . .
H54C H -0.3557 -0.1556 0.8137 0.069 Uiso 1 1 calc R U . . .
C55 C -0.3741(5) 0.0000(4) 0.8348(3) 0.0398(13) Uani 1 1 d . . . . .
H55A H -0.4113 0.0723 0.7981 0.048 Uiso 1 1 calc R U . . .
H55B H -0.3388 -0.0057 0.8842 0.048 Uiso 1 1 calc R U . . .
H55C H -0.4424 -0.0292 0.8431 0.048 Uiso 1 1 calc R U . . .
C56 C 0.111(3) 0.363(4) 1.003(3) 0.73(2) Uani 1 1 d D U . B -3
H56A H 0.1386 0.2884 1.0227 1.096 Uiso 1 1 calc R U . B -3
H56B H 0.1524 0.3799 1.0385 1.096 Uiso 1 1 calc R U . B -3
H56C H 0.1358 0.3907 0.9517 1.096 Uiso 1 1 calc R U . B -3
C57 C -0.037(3) 0.409(2) 0.997(3) 0.74(2) Uani 1 1 d D U . B -3
H57A H -0.0515 0.4557 1.0231 0.884 Uiso 1 1 calc R U . B -3
H57B H -0.0685 0.4537 0.9416 0.884 Uiso 1 1 calc R U . B -3
C58 C -0.133(3) 0.358(3) 1.023(3) 0.74(2) Uani 1 1 d D U . B -3
H58A H -0.1241 0.3267 1.0807 0.886 Uiso 1 1 calc R U . B -3
H58B H -0.1187 0.3036 1.0053 0.886 Uiso 1 1 calc R U . B -3
C59 C -0.272(3) 0.443(4) 0.987(3) 0.74(2) Uani 1 1 d D U . B -3
H59A H -0.2733 0.4833 0.9314 0.884 Uiso 1 1 calc R U . B -3
H59B H -0.3377 0.4113 0.9925 0.884 Uiso 1 1 calc R U . B -3
C60 C -0.307(4) 0.515(4) 1.028(4) 0.73(2) Uani 1 1 d D U . B -3
H60A H -0.3436 0.5872 0.9884 0.882 Uiso 1 1 calc R U . B -3
H60B H -0.2266 0.5063 1.0576 0.882 Uiso 1 1 calc R U . B -3
C61 C -0.406(4) 0.493(4) 1.0821(18) 0.73(2) Uani 1 1 d D U . B -3
H61A H -0.4860 0.5036 1.0521 1.101 Uiso 1 1 calc R U . B -3
H61B H -0.4262 0.5383 1.1083 1.101 Uiso 1 1 calc R U . B -3
H61C H -0.3692 0.4213 1.1208 1.101 Uiso 1 1 calc R U . B -3

loop_
_atom_site_aniso_label
_atom_site_aniso_U_11
_atom_site_aniso_U_22
_atom_site_aniso_U_33
_atom_site_aniso_U_23
_atom_site_aniso_U_13
_atom_site_aniso_U_12
Ir1 0.01784(9) 0.02048(9) 0.02400(9) -0.00867(7) 0.00473(6) -0.00779(6)
F1 0.0443(19) 0.0337(16) 0.058(2) -0.0237(15) 0.0263(16) -0.0197(14)
F2 0.044(2) 0.047(2) 0.058(2) -0.0305(18) 0.0213(17) -0.0061(16)
F3 0.059(2) 0.0394(19) 0.071(2) -0.0393(19) 0.0011(19) -0.0037(16)
F4 0.056(2) 0.0394(19) 0.090(3) -0.036(2) 0.002(2) -0.0250(17)
F5 0.0389(18) 0.0409(18) 0.067(2) -0.0282(17) 0.0164(16) -0.0254(15)
F11 0.068(3) 0.084(3) 0.062(2) -0.046(2) 0.026(2) -0.060(2)
F12 0.218(7) 0.095(4) 0.124(5) -0.084(4) 0.075(5) -0.112(5)
F13 0.216(7) 0.042(3) 0.103(4) -0.048(3) 0.043(4) 0.002(3)
F14 0.060(3) 0.101(4) 0.052(2) -0.037(2) -0.007(2) 0.047(2)
F15 0.0237(16) 0.099(3) 0.059(2) -0.051(2) 0.0102(15) -0.0147(18)
N1 0.0194(18) 0.0204(18) 0.0277(19) -0.0096(15) 0.0053(15) -0.0072(14)
N2 0.0171(17) 0.0206(17) 0.0233(17) -0.0089(15) 0.0046(14) -0.0078(14)
N3 0.0172(17) 0.0203(18) 0.0255(18) -0.0080(15) 0.0066(14) -0.0092(14)
N4 0.0183(18) 0.0234(19) 0.0251(18) -0.0090(15) 0.0028(14) -0.0067(15)
N5 0.0121(16) 0.0192(17) 0.0246(17) -0.0065(14) 0.0027(13) -0.0085(13)
N6 0.028(2) 0.031(2) 0.039(2) -0.0175(19) 0.0156(18) -0.0194(18)
N7 0.0156(17) 0.0223(18) 0.0278(18) -0.0104(15) 0.0080(14) -0.0116(14)
N8 0.028(2) 0.033(2) 0.053(3) -0.015(2) 0.013(2) -0.0173(19)
C1 0.023(2) 0.023(2) 0.025(2) -0.0072(18) 0.0047(17) -0.0105(18)
C2 0.032(3) 0.037(3) 0.032(3) -0.016(2) 0.005(2) -0.014(2)
C3 0.034(3) 0.039(3) 0.031(2) -0.022(2) 0.006(2) -0.011(2)
C4 0.026(2) 0.027(2) 0.027(2) -0.0162(19) 0.0085(18) -0.0127(18)
C5 0.020(2) 0.025(2) 0.029(2) -0.0133(19) 0.0072(17) -0.0103(17)
C6 0.020(2) 0.020(2) 0.030(2) -0.0111(18) 0.0066(17) -0.0094(17)
C7 0.025(2) 0.023(2) 0.039(3) -0.014(2) 0.006(2) -0.0088(18)
C8 0.024(2) 0.022(2) 0.031(2) -0.0055(19) 0.0022(18) -0.0120(18)
C9 0.017(2) 0.022(2) 0.023(2) -0.0057(17) 0.0031(16) -0.0091(16)
C10 0.020(2) 0.025(2) 0.024(2) -0.0082(18) 0.0047(17) -0.0109(17)
C11 0.022(2) 0.027(2) 0.020(2) -0.0078(17) 0.0038(16) -0.0121(18)
C12 0.027(2) 0.031(2) 0.023(2) -0.0114(19) 0.0065(18) -0.0099(19)
C13 0.024(2) 0.030(2) 0.029(2) -0.013(2) 0.0056(18) -0.0092(19)
C14 0.017(2) 0.027(2) 0.025(2) -0.0155(18) 0.0053(16) -0.0093(17)
C15 0.016(2) 0.022(2) 0.031(2) -0.0122(18) 0.0079(17) -0.0098(17)
C16 0.0155(19) 0.019(2) 0.029(2) -0.0084(17) 0.0064(16) -0.0088(16)
C17 0.020(2) 0.029(2) 0.025(2) -0.0124(18) 0.0080(17) -0.0151(18)
C18 0.019(2) 0.024(2) 0.026(2) -0.0096(18) 0.0055(17) -0.0109(17)
C19 0.024(2) 0.025(2) 0.032(2) -0.0144(19) 0.0119(18) -0.0122(18)
C20 0.026(2) 0.023(2) 0.033(2) -0.011(2) 0.0051(19) -0.0107(19)
C21 0.026(2) 0.030(2) 0.029(2) -0.012(2) 0.0048(19) -0.0124(19)
C22 0.025(2) 0.028(2) 0.028(2) -0.0144(19) 0.0067(18) -0.0117(19)
C23 0.022(2) 0.020(2) 0.028(2) -0.0099(18) 0.0067(17) -0.0117(17)
C24 0.029(2) 0.025(2) 0.033(2) -0.013(2) 0.004(2) -0.0101(19)
C25 0.032(3) 0.024(2) 0.035(3) -0.015(2) 0.006(2) -0.010(2)
C26 0.034(3) 0.032(3) 0.034(3) -0.012(2) 0.006(2) -0.003(2)
C27 0.037(3) 0.026(3) 0.043(3) -0.022(2) -0.007(2) 0.003(2)
C28 0.039(3) 0.027(3) 0.048(3) -0.015(2) -0.006(2) -0.013(2)
C29 0.029(2) 0.028(2) 0.038(3) -0.017(2) 0.003(2) -0.010(2)
C30 0.026(2) 0.027(2) 0.026(2) -0.0099(19) 0.0059(18) -0.0118(19)
C31 0.023(5) 0.023(6) 0.032(5) -0.011(5) 0.005(4) -0.007(5)
C32 0.026(6) 0.045(8) 0.031(6) -0.024(6) -0.001(4) -0.004(5)
C33 0.081(17) 0.040(11) 0.024(10) 0.003(8) -0.030(10) -0.031(11)
C34 0.044(6) 0.041(6) 0.028(5) -0.008(5) 0.005(5) -0.027(5)
C35 0.032(6) 0.034(6) 0.026(5) -0.010(4) 0.001(4) -0.017(5)
F6 0.036(3) 0.046(4) 0.034(3) -0.009(3) 0.005(3) -0.025(3)
F7 0.030(3) 0.063(5) 0.030(3) -0.013(3) 0.000(3) -0.018(3)
F8 0.066(10) 0.049(7) 0.020(4) 0.000(4) 0.005(5) -0.023(6)
F9 0.119(7) 0.076(6) 0.032(4) -0.005(4) 0.011(4) -0.079(6)
F10 0.061(5) 0.066(5) 0.034(3) -0.012(3) 0.008(3) -0.051(4)
C30A 0.026(2) 0.027(2) 0.026(2) -0.0099(19) 0.0059(18) -0.0118(19)
C31A 0.025(6) 0.031(7) 0.037(6) -0.004(5) 0.008(4) -0.014(5)
C32A 0.025(6) 0.046(9) 0.029(6) 0.000(6) -0.001(5) -0.021(6)
C33A 0.048(11) 0.048(12) 0.018(9) -0.001(8) 0.011(7) -0.036(9)
C34A 0.039(6) 0.037(6) 0.027(5) -0.007(5) 0.012(4) -0.014(5)
C35A 0.028(5) 0.034(6) 0.036(6) -0.010(5) 0.007(4) -0.013(5)
F6A 0.025(3) 0.073(5) 0.044(4) 0.010(4) 0.001(3) -0.028(3)
F7A 0.043(4) 0.097(7) 0.043(4) 0.020(4) -0.018(3) -0.043(5)
F8A 0.054(9) 0.068(10) 0.028(5) -0.003(5) 0.001(5) -0.036(7)
F9A 0.039(4) 0.068(5) 0.035(3) -0.004(3) 0.019(3) -0.025(3)
F10A 0.025(3) 0.053(4) 0.039(4) 0.003(3) 0.007(3) -0.010(3)
C36 0.028(2) 0.023(2) 0.023(2) -0.0091(18) 0.0040(18) -0.0053(18)
C37 0.056(4) 0.038(3) 0.036(3) -0.020(2) 0.018(3) -0.029(3)
C38 0.143(8) 0.048(4) 0.061(4) -0.039(4) 0.039(5) -0.061(5)
C39 0.117(7) 0.027(3) 0.054(4) -0.022(3) 0.023(4) 0.000(4)
C40 0.055(4) 0.049(4) 0.033(3) -0.020(3) 0.001(3) 0.018(3)
C41 0.039(3) 0.041(3) 0.024(2) -0.015(2) 0.001(2) 0.003(2)
C42 0.018(2) 0.021(2) 0.024(2) -0.0094(17) 0.0062(16) -0.0081(16)
C43 0.025(2) 0.022(2) 0.029(2) -0.0109(18) 0.0047(18) -0.0128(18)
C44 0.021(2) 0.025(2) 0.025(2) -0.0073(18) 0.0036(17) -0.0114(18)
C45 0.019(2) 0.021(2) 0.032(2) -0.0103(18) 0.0073(17) -0.0098(17)
C46 0.017(2) 0.020(2) 0.027(2) -0.0092(17) 0.0060(16) -0.0054(16)
C47 0.040(3) 0.039(3) 0.056(3) -0.026(3) 0.019(3) -0.028(3)
C48 0.024(2) 0.037(3) 0.041(3) -0.017(2) 0.014(2) -0.016(2)
C49 0.021(2) 0.024(2) 0.044(3) -0.016(2) 0.007(2) -0.0106(18)
C50 0.027(2) 0.022(2) 0.050(3) -0.013(2) 0.005(2) -0.0125(19)
C51 0.022(2) 0.025(2) 0.032(2) -0.0063(19) 0.0053(19) -0.0100(18)
C52 0.019(2) 0.030(2) 0.029(2) -0.0129(19) 0.0078(18) -0.0087(18)
C53 0.018(2) 0.025(2) 0.029(2) -0.0120(19) 0.0058(17) -0.0079(17)
C54 0.038(3) 0.047(4) 0.098(6) -0.029(4) 0.021(3) -0.031(3)
C55 0.028(3) 0.048(3) 0.042(3) -0.012(3) 0.011(2) -0.021(2)
C56 0.74(3) 0.74(2) 0.71(3) -0.323(16) 0.098(15) -0.261(16)
C57 0.74(2) 0.74(2) 0.73(2) -0.310(11) 0.109(8) -0.269(10)
C58 0.74(2) 0.74(2) 0.73(2) -0.308(10) 0.112(8) -0.270(10)
C59 0.74(2) 0.73(2) 0.73(2) -0.306(10) 0.116(8) -0.267(10)
C60 0.74(2) 0.73(2) 0.73(2) -0.307(11) 0.118(8) -0.263(10)
C61 0.74(3) 0.71(2) 0.74(3) -0.297(16) 0.136(15) -0.265(16)

loop_
_atom_type_symbol
_atom_type_description
_atom_type_scat_dispersion_real
_atom_type_scat_dispersion_imag
_atom_type_scat_source
C C 0.0033 0.0016 'International Tables Vol C Tables 4.2.6.8 and 6.1.1.4'
H H 0.0000 0.0000 'International Tables Vol C Tables 4.2.6.8 and 6.1.1.4'
F F 0.0171 0.0103 'International Tables Vol C Tables 4.2.6.8 and 6.1.1.4'
Ir Ir -1.4442 7.9887 'International Tables Vol C Tables 4.2.6.8 and 6.1.1.4'
N N 0.0061 0.0033 'International Tables Vol C Tables 4.2.6.8 and 6.1.1.4'

loop_
_geom_angle_atom_site_label_1
_geom_angle_atom_site_label_2
_geom_angle_atom_site_label_3
_geom_angle
C17 Ir1 N1 80.76(17)
C17 Ir1 N3 92.03(17)
N1 Ir1 N3 172.71(15)
C17 Ir1 N2 173.10(16)
N1 Ir1 N2 92.41(15)
N3 Ir1 N2 94.78(15)
C17 Ir1 N5 89.65(15)
N1 Ir1 N5 89.48(14)
N3 Ir1 N5 91.64(14)
N2 Ir1 N5 91.28(14)
C17 Ir1 N7 91.08(16)
N1 Ir1 N7 90.58(15)
N3 Ir1 N7 88.40(14)
N2 Ir1 N7 87.99(14)
N5 Ir1 N7 179.27(15)
C4 N1 C1 112.3(4)
C4 N1 Ir1 130.6(3)
C1 N1 Ir1 117.0(3)
C9 N2 C6 111.4(4)
C9 N2 Ir1 124.4(3)
C6 N2 Ir1 123.8(3)
C11 N3 C14 110.7(4)
C11 N3 Ir1 124.1(3)
C14 N3 Ir1 124.5(3)
C17 N4 C1 115.4(4)
C17 N4 C23 107.7(4)
C1 N4 C23 136.9(4)
C42 N5 C46 117.7(4)
C42 N5 Ir1 121.2(3)
C46 N5 Ir1 120.9(3)
C44 N6 C47 121.0(4)
C44 N6 C48 120.6(4)
C47 N6 C48 118.2(4)
C53 N7 C49 117.0(4)
C53 N7 Ir1 121.6(3)
C49 N7 Ir1 121.3(3)
C51 N8 C55 120.8(4)
C51 N8 C54 120.1(5)
C55 N8 C54 119.1(4)
N1 C1 C2 107.6(4)
N1 C1 N4 111.8(4)
C2 C1 N4 140.6(4)
C3 C2 C1 107.0(4)
C3 C2 H2 126.5
C1 C2 H2 126.5
C2 C3 C4 108.0(4)
C2 C3 H3 126.0
C4 C3 H3 126.0
N1 C4 C5 120.2(4)
N1 C4 C3 105.0(4)
C5 C4 C3 134.8(4)
C6 C5 C4 127.7(4)
C6 C5 C24 115.7(4)
C4 C5 C24 116.5(4)
N2 C6 C5 125.3(4)
N2 C6 C7 106.0(4)
C5 C6 C7 128.6(4)
C8 C7 C6 108.2(4)
C8 C7 H7 125.9
C6 C7 H7 125.9
C7 C8 C9 107.5(4)
C7 C8 H8 126.2
C9 C8 H8 126.2
N2 C9 C10 123.6(4)
N2 C9 C8 106.8(4)
C10 C9 C8 129.5(4)
C11 C10 C9 128.1(4)
C11 C10 C30A 116.6(4)
C9 C10 C30A 115.0(4)
C11 C10 C30 116.6(4)
C9 C10 C30 115.0(4)
N3 C11 C10 124.4(4)
N3 C11 C12 106.6(4)
C10 C11 C12 128.9(4)
C13 C12 C11 108.4(4)
C13 C12 H12 125.8
C11 C12 H12 125.8
C12 C13 C14 108.4(4)
C12 C13 H13 125.8
C14 C13 H13 125.8
N3 C14 C15 125.4(4)
N3 C14 C13 105.9(4)
C15 C14 C13 128.4(4)
C14 C15 C16 126.6(4)
C14 C15 C36 116.1(4)
C16 C15 C36 117.3(4)
C17 C16 C15 119.0(4)
C17 C16 C18 104.5(4)
C15 C16 C18 136.5(4)
C16 C17 N4 112.5(4)
C16 C17 Ir1 132.4(3)
N4 C17 Ir1 115.0(3)
C19 C18 C23 117.5(4)
C19 C18 C16 134.5(4)
C23 C18 C16 108.0(4)
C18 C19 C20 119.6(4)
C18 C19 H19 120.2
C20 C19 H19 120.2
C21 C20 C19 121.1(4)
C21 C20 H20 119.5
C19 C20 H20 119.5
C20 C21 C22 121.2(5)
C20 C21 H21 119.4
C22 C21 H21 119.4
C23 C22 C21 117.0(4)
C23 C22 H22 121.5
C21 C22 H22 121.5
C22 C23 N4 129.1(4)
C22 C23 C18 123.6(4)
N4 C23 C18 107.2(4)
C29 C24 C25 117.2(4)
C29 C24 C5 122.0(4)
C25 C24 C5 120.8(4)
F1 C25 C26 118.2(5)
F1 C25 C24 120.0(4)
C26 C25 C24 121.8(5)
F2 C26 C25 120.8(5)
F2 C26 C27 119.7(5)
C25 C26 C27 119.5(5)
F3 C27 C28 119.6(5)
F3 C27 C26 120.3(5)
C28 C27 C26 120.1(5)
F4 C28 C27 120.0(5)
F4 C28 C29 120.4(5)
C27 C28 C29 119.7(5)
F5 C29 C24 119.9(4)
F5 C29 C28 118.3(5)
C24 C29 C28 121.8(5)
C31 C30 C35 115.8(6)
C31 C30 C10 123.6(5)
C35 C30 C10 120.3(5)
F6 C31 C32 116.8(9)
F6 C31 C30 119.7(8)
C32 C31 C30 123.5(8)
C33 C32 F7 117.7(10)
C33 C32 C31 119.8(10)
F7 C32 C31 122.2(10)
C32 C33 F8 122.7(14)
C32 C33 C34 119.1(14)
F8 C33 C34 113(2)
F9 C34 C35 119.5(8)
F9 C34 C33 122.6(9)
C35 C34 C33 117.3(10)
F10 C35 C34 118.1(8)
F10 C35 C30 119.5(7)
C34 C35 C30 122.4(8)
C31A C30A C35A 115.0(6)
C31A C30A C10 126.1(5)
C35A C30A C10 118.9(5)
F6A C31A C30A 118.2(8)
F6A C31A C32A 117.6(8)
C30A C31A C32A 124.2(8)
C33A C32A F7A 117.9(10)
C33A C32A C31A 119.9(10)
F7A C32A C31A 121.3(9)
C32A C33A F8A 121.9(13)
C32A C33A C34A 118.1(13)
F8A C33A C34A 113.4(16)
F9A C34A C35A 120.7(9)
F9A C34A C33A 121.1(8)
C35A C34A C33A 117.7(9)
F10A C35A C34A 116.9(8)
F10A C35A C30A 121.0(8)
C34A C35A C30A 122.0(8)
C37 C36 C41 116.3(5)
C37 C36 C15 122.3(4)
C41 C36 C15 121.5(4)
F11 C37 C36 120.0(5)
F11 C37 C38 118.8(6)
C36 C37 C38 121.1(6)
F12 C38 C39 121.8(7)
F12 C38 C37 118.7(8)
C39 C38 C37 119.5(6)
F13 C39 C40 121.4(9)
F13 C39 C38 118.2(9)
C40 C39 C38 120.3(6)
C39 C40 F14 119.5(6)
C39 C40 C41 120.0(7)
F14 C40 C41 120.5(7)
F15 C41 C40 117.5(6)
F15 C41 C36 119.6(5)
C40 C41 C36 122.8(6)
N5 C42 C43 123.4(4)
N5 C42 H42 118.3
C43 C42 H42 118.3
C42 C43 C44 119.7(4)
C42 C43 H43 120.2
C44 C43 H43 120.2
N6 C44 C45 122.8(4)
N6 C44 C43 121.6(4)
C45 C44 C43 115.6(4)
C46 C45 C44 120.6(4)
C46 C45 H45 119.7
C44 C45 H45 119.7
N5 C46 C45 122.9(4)
N5 C46 H46 118.6
C45 C46 H46 118.6
N6 C47 H47A 109.5
N6 C47 H47B 109.5
H47A C47 H47B 109.5
N6 C47 H47C 109.5
H47A C47 H47C 109.5
H47B C47 H47C 109.5
N6 C48 H48A 109.5
N6 C48 H48B 109.5
H48A C48 H48B 109.5
N6 C48 H48C 109.5
H48A C48 H48C 109.5
H48B C48 H48C 109.5
N7 C49 C50 123.3(4)
N7 C49 H49 118.3
C50 C49 H49 118.3
C49 C50 C51 120.1(4)
C49 C50 H50 119.9
C51 C50 H50 119.9
N8 C51 C50 122.8(5)
N8 C51 C52 121.2(4)
C50 C51 C52 116.0(4)
C53 C52 C51 119.7(4)
C53 C52 H52 120.2
C51 C52 H52 120.2
N7 C53 C52 123.8(4)
N7 C53 H53 118.1
C52 C53 H53 118.1
N8 C54 H54A 109.5
N8 C54 H54B 109.5
H54A C54 H54B 109.5
N8 C54 H54C 109.5
H54A C54 H54C 109.5
H54B C54 H54C 109.5
N8 C55 H55A 109.5
N8 C55 H55B 109.5
H55A C55 H55B 109.5
N8 C55 H55C 109.5
H55A C55 H55C 109.5
H55B C55 H55C 109.5
C57 C56 H56A 109.5
C57 C56 H56B 109.5
H56A C56 H56B 109.5
C57 C56 H56C 109.5
H56A C56 H56C 109.5
H56B C56 H56C 109.5
C58 C57 C56 130(3)
C58 C57 H57A 104.8
C56 C57 H57A 104.8
C58 C57 H57B 104.8
C56 C57 H57B 104.8
H57A C57 H57B 105.8
C57 C58 C59 106(2)
C57 C58 H58A 110.4
C59 C58 H58A 110.4
C57 C58 H58B 110.4
C59 C58 H58B 110.4
H58A C58 H58B 108.6
C60 C59 C58 111(3)
C60 C59 H59A 109.5
C58 C59 H59A 109.5
C60 C59 H59B 109.5
C58 C59 H59B 109.5
H59A C59 H59B 108.1
C59 C60 C61 110(3)
C59 C60 H60A 109.6
C61 C60 H60A 109.6
C59 C60 H60B 109.6
C61 C60 H60B 109.6
H60A C60 H60B 108.1
C60 C61 H61A 109.5
C60 C61 H61B 109.5
H61A C61 H61B 109.5
C60 C61 H61C 109.5
H61A C61 H61C 109.5
H61B C61 H61C 109.5

loop_
_geom_bond_atom_site_label_1
_geom_bond_atom_site_label_2
_geom_bond_distance
Ir1 C17 1.917(5)
Ir1 N1 1.961(4)
Ir1 N3 1.978(4)
Ir1 N2 2.014(4)
Ir1 N5 2.079(3)
Ir1 N7 2.085(3)
F1 C25 1.337(5)
F2 C26 1.340(6)
F3 C27 1.342(6)
F4 C28 1.340(6)
F5 C29 1.337(6)
F11 C37 1.329(7)
F12 C38 1.337(8)
F13 C39 1.340(7)
F14 C40 1.352(8)
F15 C41 1.331(7)
N1 C4 1.354(6)
N1 C1 1.358(6)
N2 C9 1.350(5)
N2 C6 1.385(6)
N3 C11 1.361(5)
N3 C14 1.396(5)
N4 C17 1.394(6)
N4 C1 1.411(6)
N4 C23 1.416(6)
N5 C42 1.335(5)
N5 C46 1.354(5)
N6 C44 1.349(5)
N6 C47 1.453(6)
N6 C48 1.459(6)
N7 C53 1.341(5)
N7 C49 1.341(6)
N8 C51 1.358(6)
N8 C55 1.455(7)
N8 C54 1.456(7)
C1 C2 1.402(7)
C2 C3 1.395(7)
C2 H2 0.9500
C3 C4 1.444(6)
C3 H3 0.9500
C4 C5 1.433(6)
C5 C6 1.412(6)
C5 C24 1.494(6)
C6 C7 1.444(6)
C7 C8 1.369(7)
C7 H7 0.9500
C8 C9 1.455(6)
C8 H8 0.9500
C9 C10 1.422(6)
C10 C11 1.420(6)
C10 C30A 1.488(6)
C10 C30 1.488(6)
C11 C12 1.448(6)
C12 C13 1.358(7)
C12 H12 0.9500
C13 C14 1.441(6)
C13 H13 0.9500
C14 C15 1.413(6)
C15 C16 1.427(6)
C15 C36 1.499(6)
C16 C17 1.379(6)
C16 C18 1.481(6)
C18 C19 1.384(6)
C18 C23 1.427(6)
C19 C20 1.401(7)
C19 H19 0.9500
C20 C21 1.386(7)
C20 H20 0.9500
C21 C22 1.391(7)
C21 H21 0.9500
C22 C23 1.378(6)
C22 H22 0.9500
C24 C29 1.382(7)
C24 C25 1.395(7)
C25 C26 1.376(7)
C26 C27 1.382(8)
C27 C28 1.373(8)
C28 C29 1.384(7)
C30 C31 1.383(10)
C30 C35 1.387(9)
C31 F6 1.357(10)
C31 C32 1.370(12)
C32 C33 1.323(15)
C32 F7 1.340(11)
C33 F8 1.381(14)
C33 C34 1.44(2)
C34 F9 1.343(10)
C34 C35 1.381(11)
C35 F10 1.336(10)
C30A C31A 1.370(10)
C30A C35A 1.408(10)
C31A F6A 1.352(10)
C31A C32A 1.371(12)
C32A C33A 1.326(13)
C32A F7A 1.341(11)
C33A F8A 1.382(13)
C33A C34A 1.44(2)
C34A F9A 1.347(10)
C34A C35A 1.387(12)
C35A F10A 1.338(10)
C36 C37 1.381(7)
C36 C41 1.396(7)
C37 C38 1.403(9)
C38 C39 1.381(13)
C39 C40 1.342(12)
C40 C41 1.370(8)
C42 C43 1.386(6)
C42 H42 0.9500
C43 C44 1.423(6)
C43 H43 0.9500
C44 C45 1.412(6)
C45 C46 1.372(6)
C45 H45 0.9500
C46 H46 0.9500
C47 H47A 0.9800
C47 H47B 0.9800
C47 H47C 0.9800
C48 H48A 0.9800
C48 H48B 0.9800
C48 H48C 0.9800
C49 C50 1.388(6)
C49 H49 0.9500
C50 C51 1.401(7)
C50 H50 0.9500
C51 C52 1.412(7)
C52 C53 1.382(6)
C52 H52 0.9500
C53 H53 0.9500
C54 H54A 0.9800
C54 H54B 0.9800
C54 H54C 0.9800
C55 H55A 0.9800
C55 H55B 0.9800
C55 H55C 0.9800
C56 C57 1.522(19)
C56 H56A 0.9800
C56 H56B 0.9800
C56 H56C 0.9800
C57 C58 1.489(19)
C57 H57A 0.9900
C57 H57B 0.9900
C58 C59 1.57(2)
C58 H58A 0.9900
C58 H58B 0.9900
C59 C60 1.53(2)
C59 H59A 0.9900
C59 H59B 0.9900
C60 C61 1.53(2)
C60 H60A 0.9900
C60 H60B 0.9900
C61 H61A 0.9800
C61 H61B 0.9800
C61 H61C 0.9800

loop_
_geom_torsion_atom_site_label_1
_geom_torsion_atom_site_label_2
_geom_torsion_atom_site_label_3
_geom_torsion_atom_site_label_4
_geom_torsion
C4 N1 C1 C2 0.5(5)
Ir1 N1 C1 C2 -177.8(3)
C4 N1 C1 N4 179.4(4)
Ir1 N1 C1 N4 1.1(5)
C17 N4 C1 N1 -0.4(5)
C23 N4 C1 N1 -178.2(4)
C17 N4 C1 C2 177.8(6)
C23 N4 C1 C2 0.1(10)
N1 C1 C2 C3 -0.5(5)
N4 C1 C2 C3 -178.8(5)
C1 C2 C3 C4 0.3(6)
C1 N1 C4 C5 -178.5(4)
Ir1 N1 C4 C5 -0.5(6)
C1 N1 C4 C3 -0.3(5)
Ir1 N1 C4 C3 177.7(3)
C2 C3 C4 N1 0.0(5)
C2 C3 C4 C5 177.8(5)
N1 C4 C5 C6 1.1(7)
C3 C4 C5 C6 -176.4(5)
N1 C4 C5 C24 -178.7(4)
C3 C4 C5 C24 3.8(8)
C9 N2 C6 C5 173.2(4)
Ir1 N2 C6 C5 0.7(6)
C9 N2 C6 C7 -2.5(5)
Ir1 N2 C6 C7 -175.1(3)
C4 C5 C6 N2 -1.3(7)
C24 C5 C6 N2 178.6(4)
C4 C5 C6 C7 173.6(4)
C24 C5 C6 C7 -6.6(7)
N2 C6 C7 C8 1.5(5)
C5 C6 C7 C8 -174.1(4)
C6 C7 C8 C9 -0.1(5)
C6 N2 C9 C10 -175.9(4)
Ir1 N2 C9 C10 -3.4(6)
C6 N2 C9 C8 2.5(5)
Ir1 N2 C9 C8 175.0(3)
C7 C8 C9 N2 -1.5(5)
C7 C8 C9 C10 176.8(4)
N2 C9 C10 C11 -1.7(7)
C8 C9 C10 C11 -179.7(4)
N2 C9 C10 C30A 172.4(4)
C8 C9 C10 C30A -5.6(7)
N2 C9 C10 C30 172.4(4)
C8 C9 C10 C30 -5.6(7)
C14 N3 C11 C10 177.5(4)
Ir1 N3 C11 C10 6.2(6)
C14 N3 C11 C12 -1.2(5)
Ir1 N3 C11 C12 -172.4(3)
C9 C10 C11 N3 0.2(7)
C30A C10 C11 N3 -173.9(4)
C30 C10 C11 N3 -173.9(4)
C9 C10 C11 C12 178.5(4)
C30A C10 C11 C12 4.5(7)
C30 C10 C11 C12 4.5(7)
N3 C11 C12 C13 0.8(5)
C10 C11 C12 C13 -177.7(4)
C11 C12 C13 C14 -0.2(5)
C11 N3 C14 C15 -173.3(4)
Ir1 N3 C14 C15 -2.1(6)
C11 N3 C14 C13 1.0(5)
Ir1 N3 C14 C13 172.3(3)
C12 C13 C14 N3 -0.5(5)
C12 C13 C14 C15 173.6(4)
N3 C14 C15 C16 3.0(7)
C13 C14 C15 C16 -170.1(4)
N3 C14 C15 C36 -178.6(4)
C13 C14 C15 C36 8.4(7)
C14 C15 C16 C17 -1.9(6)
C36 C15 C16 C17 179.6(4)
C14 C15 C16 C18 176.6(4)
C36 C15 C16 C18 -1.9(7)
C15 C16 C17 N4 178.7(4)
C18 C16 C17 N4 -0.2(5)
C15 C16 C17 Ir1 0.2(6)
C18 C16 C17 Ir1 -178.7(3)
C1 N4 C17 C16 -179.2(4)
C23 N4 C17 C16 -0.8(5)
C1 N4 C17 Ir1 -0.4(5)
C23 N4 C17 Ir1 178.0(3)
C17 C16 C18 C19 179.5(5)
C15 C16 C18 C19 0.8(9)
C17 C16 C18 C23 1.1(5)
C15 C16 C18 C23 -177.5(5)
C23 C18 C19 C20 1.2(6)
C16 C18 C19 C20 -177.0(4)
C18 C19 C20 C21 -0.1(7)
C19 C20 C21 C22 -0.9(7)
C20 C21 C22 C23 0.7(7)
C21 C22 C23 N4 179.0(4)
C21 C22 C23 C18 0.5(7)
C17 N4 C23 C22 -177.2(4)
C1 N4 C23 C22 0.6(8)
C17 N4 C23 C18 1.4(5)
C1 N4 C23 C18 179.3(5)
C19 C18 C23 C22 -1.5(6)
C16 C18 C23 C22 177.2(4)
C19 C18 C23 N4 179.7(4)
C16 C18 C23 N4 -1.6(5)
C6 C5 C24 C29 76.3(6)
C4 C5 C24 C29 -103.8(5)
C6 C5 C24 C25 -101.7(5)
C4 C5 C24 C25 78.1(6)
C29 C24 C25 F1 -178.9(4)
C5 C24 C25 F1 -0.8(7)
C29 C24 C25 C26 -0.1(8)
C5 C24 C25 C26 178.0(5)
F1 C25 C26 F2 0.8(8)
C24 C25 C26 F2 -178.0(5)
F1 C25 C26 C27 178.8(5)
C24 C25 C26 C27 0.0(8)
F2 C26 C27 F3 -0.5(8)
C25 C26 C27 F3 -178.6(5)
F2 C26 C27 C28 177.4(5)
C25 C26 C27 C28 -0.6(8)
F3 C27 C28 F4 -0.4(8)
C26 C27 C28 F4 -178.4(5)
F3 C27 C28 C29 179.3(5)
C26 C27 C28 C29 1.3(8)
C25 C24 C29 F5 -179.3(5)
C5 C24 C29 F5 2.7(7)
C25 C24 C29 C28 0.8(8)
C5 C24 C29 C28 -177.2(5)
F4 C28 C29 F5 -1.7(8)
C27 C28 C29 F5 178.7(5)
F4 C28 C29 C24 178.2(5)
C27 C28 C29 C24 -1.4(8)
C11 C10 C30 C31 -75.1(8)
C9 C10 C30 C31 110.0(8)
C11 C10 C30 C35 111.7(7)
C9 C10 C30 C35 -63.1(8)
C35 C30 C31 F6 178.6(9)
C10 C30 C31 F6 5.2(14)
C35 C30 C31 C32 -1.7(15)
C10 C30 C31 C32 -175.1(10)
F6 C31 C32 C33 173(3)
C30 C31 C32 C33 -7(3)
F6 C31 C32 F7 -0.3(18)
C30 C31 C32 F7 -179.9(10)
F7 C32 C33 F8 -19(5)
C31 C32 C33 F8 168(3)
F7 C32 C33 C34 -170(2)
C31 C32 C33 C34 16(5)
C32 C33 C34 F9 172(2)
F8 C33 C34 F9 17(4)
C32 C33 C34 C35 -17(5)
F8 C33 C34 C35 -172(2)
F9 C34 C35 F10 0.1(18)
C33 C34 C35 F10 -171(2)
F9 C34 C35 C30 -179.7(10)
C33 C34 C35 C30 9(3)
C31 C30 C35 F10 -179.9(10)
C10 C30 C35 F10 -6.3(14)
C31 C30 C35 C34 -0.1(15)
C10 C30 C35 C34 173.6(10)
C11 C10 C30A C31A -109.0(9)
C9 C10 C30A C31A 76.2(9)
C11 C10 C30A C35A 69.0(8)
C9 C10 C30A C35A -105.8(7)
C35A C30A C31A F6A -179.3(11)
C10 C30A C31A F6A -1.2(16)
C35A C30A C31A C32A 2.9(19)
C10 C30A C31A C32A -179.0(12)
F6A C31A C32A C33A -168(2)
C30A C31A C32A C33A 10(3)
F6A C31A C32A F7A 1(2)
C30A C31A C32A F7A 178.9(13)
F7A C32A C33A F8A 21(4)
C31A C32A C33A F8A -169(3)
F7A C32A C33A C34A 170(2)
C31A C32A C33A C34A -20(4)
C32A C33A C34A F9A -170(2)
F8A C33A C34A F9A -18(4)
C32A C33A C34A C35A 18(4)
F8A C33A C34A C35A 170(2)
F9A C34A C35A F10A -1.4(18)
C33A C34A C35A F10A 170(2)
F9A C34A C35A C30A -177.8(10)
C33A C34A C35A C30A -6(2)
C31A C30A C35A F10A 179.7(11)
C10 C30A C35A F10A 1.5(14)
C31A C30A C35A C34A -4.1(16)
C10 C30A C35A C34A 177.7(9)
C14 C15 C36 C37 73.1(6)
C16 C15 C36 C37 -108.2(5)
C14 C15 C36 C41 -107.8(5)
C16 C15 C36 C41 70.8(6)
C41 C36 C37 F11 179.5(5)
C15 C36 C37 F11 -1.4(8)
C41 C36 C37 C38 -1.1(8)
C15 C36 C37 C38 178.0(5)
F11 C37 C38 F12 1.6(10)
C36 C37 C38 F12 -177.8(6)
F11 C37 C38 C39 -178.8(6)
C36 C37 C38 C39 1.8(10)
F12 C38 C39 F13 -0.7(11)
C37 C38 C39 F13 179.7(6)
F12 C38 C39 C40 178.3(7)
C37 C38 C39 C40 -1.3(11)
F13 C39 C40 F14 -2.9(11)
C38 C39 C40 F14 178.1(6)
F13 C39 C40 C41 179.2(6)
C38 C39 C40 C41 0.2(11)
C39 C40 C41 F15 -178.7(6)
F14 C40 C41 F15 3.5(8)
C39 C40 C41 C36 0.5(9)
F14 C40 C41 C36 -177.4(5)
C37 C36 C41 F15 179.1(5)
C15 C36 C41 F15 0.0(7)
C37 C36 C41 C40 0.0(8)
C15 C36 C41 C40 -179.1(5)
C46 N5 C42 C43 1.7(6)
Ir1 N5 C42 C43 -173.6(3)
N5 C42 C43 C44 0.4(7)
C47 N6 C44 C45 175.2(5)
C48 N6 C44 C45 -9.7(7)
C47 N6 C44 C43 -3.4(7)
C48 N6 C44 C43 171.8(4)
C42 C43 C44 N6 175.8(4)
C42 C43 C44 C45 -2.9(6)
N6 C44 C45 C46 -175.2(4)
C43 C44 C45 C46 3.4(7)
C42 N5 C46 C45 -1.2(6)
Ir1 N5 C46 C45 174.1(3)
C44 C45 C46 N5 -1.4(7)
C53 N7 C49 C50 -0.4(7)
Ir1 N7 C49 C50 178.1(4)
N7 C49 C50 C51 -1.0(8)
C55 N8 C51 C50 179.6(5)
C54 N8 C51 C50 -2.2(8)
C55 N8 C51 C52 -1.8(8)
C54 N8 C51 C52 176.5(5)
C49 C50 C51 N8 -179.9(5)
C49 C50 C51 C52 1.4(7)
N8 C51 C52 C53 -179.1(5)
C50 C51 C52 C53 -0.4(7)
C49 N7 C53 C52 1.5(7)
Ir1 N7 C53 C52 -177.0(3)
C51 C52 C53 N7 -1.1(7)
C56 C57 C58 C59 -169(5)
C57 C58 C59 C60 -72(5)
C58 C59 C60 C61 -105(5)
